data_1540533
loop_
_publ_author_name
'Abney, C. W.'
'Mayes, R. T.'
'Piechowicz, M.'
'Lin, Z.'
'Bryantsev, V. S.'
'Veith, G. M.'
'Dai, S.'
'Lin, W.'

_publ_section_title
;
 XAFS investigation of polyamidoxime-bound uranyl contests the paradigm
 from small molecule studies
;
_journal_issue 2
_journal_name_full 'Energy Environ. Sci.'
_journal_page_first 448
_journal_paper_doi 10.1039/C5EE02913A
_journal_volume 9
_journal_year 2016
_chemical_formula_sum 'C16 H22 N4 O6 U'
_chemical_formula_weight 604.40
_chemical_name_systematic
;
 ?
;
_space_group_crystal_system monoclinic
_space_group_IT_number 14
_space_group_name_Hall '-P 2ybc'
_space_group_name_H-M_alt 'P 1 21/c 1'
_symmetry_space_group_name_Hall '-P 2ybc'
_symmetry_space_group_name_H-M 'P 1 21/c 1'
_atom_sites_solution_hydrogens mixed
_audit_creation_method SHELXL-2013
_cell_angle_alpha 90
_cell_angle_beta 102.543(2)
_cell_angle_gamma 90
_cell_formula_units_Z 2
_cell_length_a 10.4376(8)
_cell_length_b 5.7148(4)
_cell_length_c 15.9916(11)
_cell_measurement_temperature 100(2)
_cell_volume 931.11(12)
_computing_structure_refinement 'SHELXL-2013 (Sheldrick, 2013)'
_diffrn_ambient_temperature 100(2)
_diffrn_measured_fraction_theta_full 0.999
_diffrn_measured_fraction_theta_max 0.999
_diffrn_radiation_type MoK\a
_diffrn_radiation_wavelength 0.71073
_diffrn_reflns_av_R_equivalents 0.0685
_diffrn_reflns_av_unetI/netI 0.0508
_diffrn_reflns_laue_measured_fraction_full 0.999
_diffrn_reflns_laue_measured_fraction_max 0.999
_diffrn_reflns_limit_h_max 13
_diffrn_reflns_limit_h_min -13
_diffrn_reflns_limit_k_max 7
_diffrn_reflns_limit_k_min -7
_diffrn_reflns_limit_l_max 20
_diffrn_reflns_limit_l_min -20
_diffrn_reflns_number 11878
_diffrn_reflns_point_group_measured_fraction_full 0.999
_diffrn_reflns_point_group_measured_fraction_max 0.999
_diffrn_reflns_theta_full 25.242
_diffrn_reflns_theta_max 27.155
_diffrn_reflns_theta_min 2.610
_exptl_absorpt_coefficient_mu 8.758
_exptl_crystal_density_diffrn 2.156
_exptl_crystal_F_000 572
_refine_diff_density_max 1.316
_refine_diff_density_min -0.867
_refine_diff_density_rms 0.175
_refine_ls_extinction_method none
_refine_ls_goodness_of_fit_ref 1.043
_refine_ls_hydrogen_treatment mixed
_refine_ls_matrix_type full
_refine_ls_number_parameters 129
_refine_ls_number_reflns 2068
_refine_ls_number_restraints 1
_refine_ls_restrained_S_all 1.042
_refine_ls_R_factor_all 0.0613
_refine_ls_R_factor_gt 0.0288
_refine_ls_shift/su_max 0.003
_refine_ls_shift/su_mean 0.000
_refine_ls_structure_factor_coef Fsqd
_refine_ls_weighting_details 'w=1/[\s^2^(Fo^2^)+(0.0166P)^2^+2.7468P] where P=(Fo^2^+2Fc^2^)/3'
_refine_ls_weighting_scheme calc
_refine_ls_wR_factor_gt 0.0485
_refine_ls_wR_factor_ref 0.0550
_reflns_Friedel_coverage 0.000
_reflns_number_gt 1407
_reflns_number_total 2068
_reflns_threshold_expression 'I > 2\s(I)'
_cod_data_source_file c5ee02913a2.cif
_cod_data_source_block 1
_cod_depositor_comments 'Adding full bibliography for 1540533.cif.'
_cod_database_code 1540533
_shelx_space_group_comment
;
The symmetry employed for this shelxl refinement is uniquely defined
by the following loop, which should always be used as a source of
symmetry information in preference to the above space-group names.
They are only intended as comments.
;
_shelxl_version_number 2013-4

loop_
_space_group_symop_operation_xyz
'x, y, z'
'-x, y+1/2, -z+1/2'
'-x, -y, -z'
'x, -y-1/2, z-1/2'

loop_
_atom_site_label
_atom_site_type_symbol
_atom_site_fract_x
_atom_site_fract_y
_atom_site_fract_z
_atom_site_U_iso_or_equiv
_atom_site_adp_type
_atom_site_occupancy
_atom_site_site_symmetry_order
_atom_site_calc_flag
_atom_site_refinement_flags_posn
_atom_site_refinement_flags_adp
_atom_site_refinement_flags_occupancy
U1 U 0.0000 1.0000 1.0000 0.00681(8) Uani 1 2 d S . P
C0AA C 0.2677(5) 0.9561(9) 0.8232(3) 0.0078(15) Uani 1 1 d . . .
N4 N 0.1342(4) 1.1450(8) 0.9051(3) 0.0105(10) Uani 1 1 d . . .
N5 N 0.0965(4) 1.2346(9) 0.7600(3) 0.0126(10) Uani 1 1 d . . .
H5A H 0.0498 1.1318 0.7252 0.015 Uiso 1 1 d R U .
H5B H 0.0437 1.3388 0.7752 0.015 Uiso 1 1 d R U .
C1AA C 0.2509(5) 0.7932(10) 0.7568(3) 0.0116(12) Uani 1 1 d . . .
H1AA H 0.1722 0.7922 0.7138 0.014 Uiso 1 1 calc R U .
C2AA C 0.1623(5) 1.1232(10) 0.8306(3) 0.0089(11) Uani 1 1 d . . .
C8 C 0.4654(6) 0.6370(11) 0.8143(4) 0.0155(13) Uani 1 1 d . . .
H8 H 0.5325 0.5265 0.8118 0.019 Uiso 1 1 calc R U .
C9 C 0.3862(5) 0.9605(11) 0.8836(3) 0.0124(15) Uani 1 1 d . . .
H9 H 0.3997 1.0727 0.9285 0.015 Uiso 1 1 calc R U .
C10 C 0.4831(6) 0.8037(11) 0.8784(3) 0.0158(13) Uani 1 1 d . . .
H10 H 0.5638 0.8094 0.9195 0.019 Uiso 1 1 calc R U .
C11 C 0.3489(6) 0.6338(11) 0.7540(4) 0.0161(13) Uani 1 1 d . . .
H11 H 0.3360 0.5197 0.7098 0.019 Uiso 1 1 calc R U .
O2 O 0.1191(3) 1.1215(7) 1.0872(2) 0.0088(8) Uani 1 1 d . . .
O4 O 0.0298(3) 1.3028(6) 0.9065(2) 0.0089(8) Uani 1 1 d . . .
C6 C 0.2638(5) 0.6163(11) 1.0277(4) 0.0167(13) Uani 1 1 d . . .
H6A H 0.3171 0.5486 0.9903 0.025 Uiso 1 1 calc R U .
H6B H 0.2539 0.5018 1.0714 0.025 Uiso 1 1 calc R U .
H6C H 0.3071 0.7570 1.0555 0.025 Uiso 1 1 calc R U .
O7 O 0.1375(4) 0.6768(7) 0.9778(2) 0.0102(8) Uani 1 1 d D . .
H7 H 0.097(5) 0.557(6) 0.951(3) 0.015 Uiso 1 1 d D U .

loop_
_atom_site_aniso_label
_atom_site_aniso_U_11
_atom_site_aniso_U_22
_atom_site_aniso_U_33
_atom_site_aniso_U_23
_atom_site_aniso_U_13
_atom_site_aniso_U_12
U1 0.00863(13) 0.00750(13) 0.00436(12) -0.0009(2) 0.00151(8) 0.0020(2)
C0AA 0.012(2) 0.004(4) 0.009(2) 0.002(2) 0.005(2) 0.001(2)
N4 0.015(3) 0.007(3) 0.010(2) -0.003(2) 0.0045(19) 0.000(2)
N5 0.010(2) 0.016(3) 0.010(2) -0.001(2) -0.0013(19) 0.002(2)
C1AA 0.009(3) 0.017(3) 0.010(3) 0.000(2) 0.003(2) -0.002(2)
C2AA 0.008(3) 0.008(3) 0.009(3) -0.001(2) -0.002(2) -0.002(2)
C8 0.015(3) 0.013(3) 0.020(3) 0.005(3) 0.008(3) 0.005(3)
C9 0.014(3) 0.014(5) 0.009(2) 0.000(2) 0.002(2) -0.002(2)
C10 0.014(3) 0.023(4) 0.009(3) 0.003(3) 0.001(2) 0.004(3)
C11 0.017(3) 0.014(3) 0.019(3) -0.009(3) 0.007(3) -0.004(3)
O2 0.0092(19) 0.010(2) 0.0061(18) -0.0011(16) -0.0001(15) 0.0019(16)
O4 0.0099(19) 0.005(2) 0.0124(19) -0.0017(16) 0.0047(16) 0.0035(16)
C6 0.013(3) 0.011(3) 0.023(3) 0.002(3) -0.002(3) 0.001(3)
O7 0.011(2) 0.008(2) 0.010(2) -0.0031(16) -0.0009(16) 0.0005(17)

loop_
_atom_type_symbol
_atom_type_description
_atom_type_scat_dispersion_real
_atom_type_scat_dispersion_imag
_atom_type_scat_source
C C 0.0033 0.0016 'International Tables Vol C Tables 4.2.6.8 and 6.1.1.4'
H H 0.0000 0.0000 'International Tables Vol C Tables 4.2.6.8 and 6.1.1.4'
N N 0.0061 0.0033 'International Tables Vol C Tables 4.2.6.8 and 6.1.1.4'
O O 0.0106 0.0060 'International Tables Vol C Tables 4.2.6.8 and 6.1.1.4'
U U -9.6767 9.6646 'International Tables Vol C Tables 4.2.6.8 and 6.1.1.4'

loop_
_geom_angle_atom_site_label_1
_geom_angle_atom_site_label_2
_geom_angle_atom_site_label_3
_geom_angle
_geom_angle_site_symmetry_1
_geom_angle_site_symmetry_3
O2 U1 O2 180.0(2) 3_577 .
O2 U1 O4 92.55(15) 3_577 3_577
O2 U1 O4 87.45(15) . 3_577
O2 U1 O4 87.45(15) 3_577 .
O2 U1 O4 92.55(15) . .
O4 U1 O4 180.0 3_577 .
O2 U1 O7 85.61(15) 3_577 .
O2 U1 O7 94.39(15) . .
O4 U1 O7 72.25(12) 3_577 .
O4 U1 O7 107.75(13) . .
O2 U1 O7 94.39(15) 3_577 3_577
O2 U1 O7 85.61(15) . 3_577
O4 U1 O7 107.75(13) 3_577 3_577
O4 U1 O7 72.25(12) . 3_577
O7 U1 O7 180.0 . 3_577
O2 U1 N4 92.47(15) 3_577 .
O2 U1 N4 87.53(16) . .
O4 U1 N4 145.49(13) 3_577 .
O4 U1 N4 34.51(13) . .
O7 U1 N4 74.13(14) . .
O7 U1 N4 105.87(14) 3_577 .
O2 U1 N4 87.53(16) 3_577 3_577
O2 U1 N4 92.47(15) . 3_577
O4 U1 N4 34.51(13) 3_577 3_577
O4 U1 N4 145.49(13) . 3_577
O7 U1 N4 105.87(14) . 3_577
O7 U1 N4 74.13(14) 3_577 3_577
N4 U1 N4 180.0(2) . 3_577
C1AA C0AA C9 119.0(5) . .
C1AA C0AA C2AA 121.2(5) . .
C9 C0AA C2AA 119.7(5) . .
C2AA N4 O4 113.8(4) . .
C2AA N4 U1 145.2(4) . .
O4 N4 U1 70.0(2) . .
C11 C1AA C0AA 119.7(5) . .
N4 C2AA N5 123.4(5) . .
N4 C2AA C0AA 117.1(5) . .
N5 C2AA C0AA 119.4(5) . .
C11 C8 C10 118.9(5) . .
C10 C9 C0AA 120.2(5) . .
C9 C10 C8 121.0(5) . .
C8 C11 C1AA 121.1(5) . .
N4 O4 U1 75.5(2) . .
C6 O7 U1 127.6(3) . .

loop_
_geom_bond_atom_site_label_1
_geom_bond_atom_site_label_2
_geom_bond_distance
_geom_bond_site_symmetry_2
U1 O2 1.794(4) 3_577
U1 O2 1.794(4) .
U1 O4 2.352(4) 3_577
U1 O4 2.352(4) .
U1 O7 2.412(4) .
U1 O7 2.412(4) 3_577
U1 N4 2.424(4) .
U1 N4 2.424(4) 3_577
C0AA C1AA 1.394(7) .
C0AA C9 1.395(7) .
C0AA C2AA 1.481(7) .
N4 C2AA 1.294(6) .
N4 O4 1.418(5) .
N5 C2AA 1.346(7) .
C1AA C11 1.379(8) .
C8 C11 1.378(8) .
C8 C10 1.383(8) .
C9 C10 1.367(8) .
C6 O7 1.427(6) .
